data_1525160
loop_
_publ_author_name
'Robertson, B.'
'Kostiner, E.'

_publ_section_title
;
 Crystal structure and Moessbauer effect investigation of Fe V O4
;
_journal_name_full 'Journal of Solid State Chemistry'
_journal_page_first 29
_journal_page_last 37
_journal_volume 4
_journal_year 1972
_chemical_compound_source Synthetic
_chemical_formula_sum 'Fe O4 V'
_chemical_name_mineral Ziminaite
_chemical_name_systematic 'Fe (V O4)'
_space_group_IT_number 2
_symmetry_space_group_name_Hall '-P 1'
_symmetry_space_group_name_H-M 'P -1'
_cell_angle_alpha 96.65
_cell_angle_beta 106.57
_cell_angle_gamma 101.6
_cell_formula_units_Z 6
_cell_length_a 6.719
_cell_length_b 8.06
_cell_length_c 9.254
_cell_volume 462.459
_citation_journal_id_ASTM JSSCBI
_database_code_amcsd 0020265
_exptl_crystal_density_diffrn 3.679
_cod_data_source_file Robertson_JSSCBI_1972_1764.cif
_cod_data_source_block Fe1O4V1
_cod_original_cell_volume 462.4585
_cod_original_formula_sum 'Fe1 O4 V1'
_cod_database_code 1525160

loop_
_space_group_symop_operation_xyz
x,y,z
-x,-y,-z

loop_
_atom_site_label
_atom_site_type_symbol
_atom_site_fract_x
_atom_site_fract_y
_atom_site_fract_z
_atom_site_occupancy
_atom_site_U_iso_or_equiv
Fe1 Fe+3 0.75204 0.69423 0.40881 1 0.0
Fe3 Fe+3 0.96885 0.30568 0.01195 1 0.0
O7 O-2 0.5273 0.1277 0.2197 1 0.0
O12 O-2 0.0537 0.5273 0.1472 1 0.0
O3 O-2 0.0526 0.699 0.428 1 0.0
V2 V+5 0.19955 0.60155 0.34332 1 0.0
O2 O-2 0.2548 0.4375 0.426 1 0.0
O11 O-2 0.9495 0.1452 0.1524 1 0.0
O4 O-2 0.1586 0.0954 0.4291 1 0.0
O6 O-2 0.7611 0.867 0.2649 1 0.0
O1 O-2 0.6451 0.4844 0.2514 1 0.0
V3 V+5 0.52063 0.29906 0.12734 1 0.0
O9 O-2 0.3569 0.7308 0.0193 1 0.0
V1 V+5 0.00496 0.99694 0.25674 1 0.0
Fe2 Fe+3 0.46597 0.88944 0.2116 1 0.0
O8 O-2 0.1514 0.872 0.1772 1 0.0
O5 O-2 0.453 0.7388 0.3611 1 0.0
O10 O-2 0.2641 0.296 0.0385 1 0.0

loop_
_cod_related_entry_id
_cod_related_entry_database
_cod_related_entry_code
1 AMCSD 0020265
